data_1010642
loop_
_publ_author_name
'Broch, E K'

_publ_section_title
;
Untersuchungen ueber Kristallstrukturen des Wloframittypus und des
Scheelittypus
;
_journal_coden_ASTM SUNVAQ
_journal_name_full
;
Skrifter utgitt av det Norske Videnskaps-Akademi i Oslo 1: Matematisk-
Naturvidenskapelig Klasse
;
_journal_page_first 1
_journal_page_last 618
_journal_volume 1929
_journal_year 1929
_chemical_formula_structural 'Mg W O4'
_chemical_formula_sum 'Mg O4 W'
_chemical_name_systematic 'Magnesium tungstate'
_space_group_IT_number 13
_symmetry_cell_setting monoclinic
_symmetry_Int_Tables_number 13
_symmetry_space_group_name_Hall '-P 2yc'
_symmetry_space_group_name_H-M 'P 1 2/c 1'
_cell_angle_alpha 90
_cell_angle_beta 89.67
_cell_angle_gamma 90
_cell_formula_units_Z 2
_cell_length_a 4.68
_cell_length_b 5.66
_cell_length_c 4.92
_cell_volume 130.3
_cod_database_code 1010642

loop_
_symmetry_equiv_pos_as_xyz
x,y,z
-x,y,1/2-z
-x,-y,-z
x,-y,1/2+z

loop_
_atom_site_label
_atom_site_type_symbol
_atom_site_symmetry_multiplicity
_atom_site_Wyckoff_symbol
_atom_site_fract_x
_atom_site_fract_y
_atom_site_fract_z
_atom_site_occupancy
_atom_site_attached_hydrogens
_atom_site_calc_flag
W1 W6+ 2 e 0. 0.182(3) 0.25 1. 0 d
Mg1 Mg2+ 2 f 0.5 0.68 0.25 1. 0 d
O1 O2- 4 g -1. -1. -1. 2. 0 dum

loop_
_atom_type_symbol
_atom_type_oxidation_number
W6+ 6.000
Mg2+ 2.000
O2- -2.000
